data_4115987
loop_
_publ_author_name
'Gernot Heckmann'
'Mark Niemeyer'

_publ_contact_author_address
;
Institut f\"ur Anorganische Chemie
Universit\"at Stuttgart
Pfaffenwaldring 55
D-70569 Stuttgart
Germany
;
_publ_contact_author_email niemeyer@iac.uni-stuttgart.de
_publ_contact_author_name 'Mark Niemeyer'
_publ_section_title
;
 Synthesis and First Structural Characterization of Lanthanide(II) Aryls:
 Observation of a Schlenk Equilibrium in Europium(II) and Ytterbium(II)
 Chemistry
;
_journal_name_full 'Journal of the American Chemical Society'
_journal_page_first 4227
_journal_page_last 4228
_journal_paper_doi 10.1021/ja993494c
_journal_volume 122
_journal_year 2000
_chemical_formula_sum 'C32 H41 I O3.5 Yb'
_chemical_formula_weight 781.59
_chemical_melting_point 656
_chemical_name_systematic
; 
Tris(tetrahydofuran)(iodo)(2,6-(diphenyl)phenyl)ytterbium(II) hemi
tetrahydrofuran solvate
;
_space_group_IT_number 14
_symmetry_cell_setting monoclinic
_symmetry_space_group_name_Hall '-P 2yn'
_symmetry_space_group_name_H-M 'P 1 21/n 1'
_atom_sites_solution_hydrogens geom
_atom_sites_solution_primary direct
_atom_sites_solution_secondary difmap
_audit_creation_method SHELXL-97
_cell_angle_alpha 90.00
_cell_angle_beta 94.680(10)
_cell_angle_gamma 90.00
_cell_formula_units_Z 4
_cell_length_a 7.8870(10)
_cell_length_b 11.114(2)
_cell_length_c 35.472(5)
_cell_measurement_temperature 173(2)
_cell_volume 3099.0(8)
_computing_cell_refinement 'Siemens XSCANS'
_computing_data_collection 'Siemens XSCANS'
_computing_data_reduction 'Siemens SHELXTL'
_computing_molecular_graphics 'Siemens SHELXTL'
_computing_publication_material 'Siemens SHELXTL'
_computing_structure_refinement 'SHELXL-97 (Sheldrick, 1997)'
_computing_structure_solution 'SHELXS-97 (Sheldrick, 1990)'
_diffrn_ambient_temperature 173(2)
_diffrn_measured_fraction_theta_full 0.948
_diffrn_measured_fraction_theta_max 0.948
_diffrn_measurement_method '\w scans'
_diffrn_radiation_monochromator graphite
_diffrn_radiation_source 'fine-focus sealed tube'
_diffrn_radiation_type MoK\a
_diffrn_radiation_wavelength 0.71073
_diffrn_reflns_av_R_equivalents 0.0322
_diffrn_reflns_av_sigmaI/netI 0.0375
_diffrn_reflns_limit_h_max 10
_diffrn_reflns_limit_h_min 0
_diffrn_reflns_limit_k_max 14
_diffrn_reflns_limit_k_min 0
_diffrn_reflns_limit_l_max 45
_diffrn_reflns_limit_l_min -46
_diffrn_reflns_number 7622
_diffrn_reflns_theta_full 27.50
_diffrn_reflns_theta_max 27.50
_diffrn_reflns_theta_min 1.92
_diffrn_standards_interval_count 198
_diffrn_standards_number 2
_exptl_absorpt_coefficient_mu 4.045
_exptl_absorpt_correction_T_max 0.7594
_exptl_absorpt_correction_T_min 0.7354
_exptl_absorpt_correction_type empirical
_exptl_crystal_density_diffrn 1.675
_exptl_crystal_F_000 1536
_refine_diff_density_max 0.821
_refine_diff_density_min -0.618
_refine_diff_density_rms 0.134
_refine_ls_extinction_method none
_refine_ls_goodness_of_fit_ref 1.243
_refine_ls_hydrogen_treatment mixed
_refine_ls_matrix_type full
_refine_ls_number_parameters 391
_refine_ls_number_reflns 7110
_refine_ls_number_restraints 12
_refine_ls_restrained_S_all 1.245
_refine_ls_R_factor_all 0.0560
_refine_ls_R_factor_gt 0.0378
_refine_ls_shift/su_max 0.001
_refine_ls_shift/su_mean 0.000
_refine_ls_structure_factor_coef Fsqd
_refine_ls_weighting_details 'w=1/[\s^2^(Fo^2^)+(0.0402P)^2^+0.0000P] where P=(Fo^2^+2Fc^2^)/3'
_refine_ls_weighting_scheme calc
_refine_ls_wR_factor_gt 0.0842
_refine_ls_wR_factor_ref 0.0917
_reflns_number_gt 5705
_reflns_number_total 7110
_reflns_threshold_expression >2sigma(I)
_cod_data_source_file ja993494c_1.cif
_cod_data_source_block nie72n
_cod_depositor_comments
;
The following automatic conversions were performed:

'_refine_ls_weighting_scheme' value 'calc
w=1/[\s^2^(Fo^2^)+(0.0402P)^2^+0.0000P] where P=(Fo^2^+2Fc^2^)/3' was
changed to 'calc'. New tag '_refine_ls_weighting_details' was
created. The value of the new tag was set to
'w=1/[\s^2^(Fo^2^)+(0.0402P)^2^+0.0000P] where P=(Fo^2^+2Fc^2^)/3'.

Automatic conversion script
Id: cif_fix_values 3143 2015-03-26 13:38:13Z robertas 
;
_cod_original_formula_sum 'C32 H41 I O3.50 Yb'
_cod_database_code 4115987

loop_
_symmetry_equiv_pos_as_xyz
'x, y, z'
'-x+1/2, y+1/2, -z+1/2'
'-x, -y, -z'
'x-1/2, -y-1/2, z-1/2'

loop_
_atom_site_label
_atom_site_type_symbol
_atom_site_fract_x
_atom_site_fract_y
_atom_site_fract_z
_atom_site_U_iso_or_equiv
_atom_site_adp_type
_atom_site_occupancy
_atom_site_calc_flag
_atom_site_refinement_flags
_atom_site_disorder_assembly
_atom_site_disorder_group
Yb Yb 0.02381(3) 0.540792(19) 0.150340(5) 0.03059(7) Uani 1 d . . .
I I -0.13942(6) 0.74605(4) 0.194982(10) 0.05431(12) Uani 1 d . . .
C1 C -0.1787(6) 0.4982(4) 0.09291(12) 0.0280(9) Uani 1 d . . .
C2 C -0.1823(6) 0.5573(4) 0.05741(12) 0.0289(9) Uani 1 d . . .
C3 C -0.2677(7) 0.5084(5) 0.02454(13) 0.0358(11) Uani 1 d . . .
H3A H -0.2682 0.5508 0.0013 0.041(15) Uiso 1 calc R . .
C4 C -0.3505(6) 0.3994(5) 0.02585(14) 0.0396(12) Uani 1 d . . .
H4A H -0.4078 0.3669 0.0035 0.08(2) Uiso 1 calc R . .
C5 C -0.3502(6) 0.3374(5) 0.05966(14) 0.0349(10) Uani 1 d . . .
H5A H -0.4062 0.2619 0.0607 0.024(12) Uiso 1 calc R . .
C6 C -0.2660(6) 0.3875(4) 0.09255(13) 0.0292(9) Uani 1 d . . .
C7 C -0.0962(6) 0.6748(4) 0.05382(13) 0.0306(9) Uani 1 d . . .
C8 C -0.0952(6) 0.7622(4) 0.08253(15) 0.0359(11) Uani 1 d . . .
H8A H -0.1468 0.7444 0.1052 0.035(14) Uiso 1 calc R . .
C9 C -0.0211(7) 0.8731(5) 0.07850(17) 0.0472(13) Uani 1 d . . .
H9A H -0.0234 0.9308 0.0982 0.09(3) Uiso 1 calc R . .
C10 C 0.0560(8) 0.9014(6) 0.0463(2) 0.0568(16) Uani 1 d . . .
H10A H 0.1062 0.9783 0.0436 0.09(3) Uiso 1 calc R . .
C11 C 0.0595(8) 0.8168(6) 0.01807(18) 0.0518(14) Uani 1 d . . .
H11A H 0.1127 0.8356 -0.0043 0.10(3) Uiso 1 calc R . .
C12 C -0.0136(6) 0.7048(5) 0.02178(15) 0.0423(12) Uani 1 d . . .
H12A H -0.0075 0.6471 0.0022 0.042(15) Uiso 1 calc R . .
C13 C -0.2675(6) 0.3172(5) 0.12835(14) 0.0333(10) Uani 1 d . . .
C14 C -0.2520(7) 0.1913(5) 0.12923(17) 0.0429(12) Uani 1 d . . .
H14A H -0.2427 0.1490 0.1062 0.039(15) Uiso 1 calc R . .
C15 C -0.2500(7) 0.1270(6) 0.16294(18) 0.0512(15) Uani 1 d . . .
H15A H -0.2394 0.0418 0.1628 0.06(2) Uiso 1 calc R . .
C16 C -0.2635(7) 0.1882(6) 0.19687(18) 0.0563(16) Uani 1 d . . .
H16A H -0.2597 0.1449 0.2200 0.059(18) Uiso 1 calc R . .
C17 C -0.2823(7) 0.3112(6) 0.19689(16) 0.0492(14) Uani 1 d . . .
H17A H -0.2943 0.3527 0.2199 0.046(16) Uiso 1 calc R . .
C18 C -0.2837(6) 0.3754(5) 0.16277(14) 0.0393(11) Uani 1 d . . .
H18A H -0.2960 0.4604 0.1631 0.033(14) Uiso 1 calc R . .
O21 O 0.1794(5) 0.3679(3) 0.12981(10) 0.0429(9) Uani 1 d D . .
C22 C 0.2006(8) 0.3443(5) 0.09006(16) 0.0543(15) Uani 1 d D . .
H22A H 0.3181 0.3629 0.0840 0.043(15) Uiso 1 calc R . .
H22B H 0.1200 0.3929 0.0735 0.07(2) Uiso 1 calc R . .
C23 C 0.1633(9) 0.2114(6) 0.0853(2) 0.0633(19) Uani 1 d D . .
H23A H 0.2220 0.1771 0.0642 0.09(2) Uiso 1 calc R . .
H23B H 0.0396 0.1965 0.0808 0.09(2) Uiso 1 calc R . .
C24 C 0.2334(9) 0.1587(6) 0.1232(2) 0.0643(18) Uani 1 d D . .
H24A H 0.1635 0.0898 0.1304 0.07(2) Uiso 1 calc R . .
H24B H 0.3523 0.1313 0.1220 0.08(2) Uiso 1 calc R . .
C25 C 0.2243(9) 0.2610(5) 0.15096(19) 0.0571(17) Uani 1 d D . .
H25A H 0.1377 0.2435 0.1689 0.09(3) Uiso 1 calc R . .
H25B H 0.3357 0.2717 0.1656 0.12(3) Uiso 1 calc R . .
O31 O 0.2694(5) 0.6507(4) 0.13625(12) 0.0513(10) Uani 1 d . . .
C32 C 0.3294(11) 0.7629(9) 0.1531(3) 0.107(4) Uani 1 d . . .
H32A H 0.4048 0.7474 0.1763 0.129 Uiso 1 calc R . .
H32B H 0.2323 0.8126 0.1599 0.129 Uiso 1 calc R . .
C33 C 0.4249(10) 0.8258(7) 0.1243(3) 0.083(3) Uani 1 d D . .
H33A H 0.3492 0.8789 0.1080 0.100 Uiso 1 calc R A 1
H33B H 0.5199 0.8740 0.1364 0.100 Uiso 1 calc R A 1
C341 C 0.488(2) 0.7247(13) 0.1025(7) 0.087(7) Uani 0.50 d PD B 1
H34A H 0.4980 0.7487 0.0759 0.105 Uiso 0.50 calc PR B 1
H34B H 0.6010 0.6981 0.1136 0.105 Uiso 0.50 calc PR B 1
C342 C 0.422(2) 0.7437(12) 0.0902(5) 0.077(6) Uani 0.50 d PD B 2
H34C H 0.3421 0.7740 0.0694 0.092 Uiso 0.50 calc PR B 2
H34D H 0.5367 0.7362 0.0810 0.092 Uiso 0.50 calc PR B 2
C35 C 0.3646(10) 0.6295(7) 0.1045(2) 0.072(2) Uani 1 d D . .
H35A H 0.2875 0.6279 0.0810 0.086 Uiso 1 calc R C 1
H35B H 0.4231 0.5507 0.1072 0.086 Uiso 1 calc R C 1
O41 O 0.1458(5) 0.4650(4) 0.21196(10) 0.0498(10) Uani 1 d . . .
C42 C 0.0640(9) 0.4604(6) 0.24697(16) 0.0568(16) Uani 1 d . . .
H42A H 0.0563 0.3764 0.2559 0.068 Uiso 1 calc R . .
H42B H -0.0521 0.4946 0.2435 0.068 Uiso 1 calc R . .
C43 C 0.1757(12) 0.5350(8) 0.2750(2) 0.084(3) Uani 1 d . . .
H43A H 0.1236 0.6146 0.2789 0.101 Uiso 1 calc R . .
H43B H 0.1932 0.4934 0.2997 0.101 Uiso 1 calc R . .
C44 C 0.3381(12) 0.5482(8) 0.2575(3) 0.091(3) Uani 1 d . . .
H44A H 0.4339 0.5204 0.2752 0.109 Uiso 1 calc R . .
H44B H 0.3576 0.6336 0.2511 0.109 Uiso 1 calc R . .
C45 C 0.3248(9) 0.4733(8) 0.2227(2) 0.075(2) Uani 1 d . . .
H45A H 0.3849 0.5118 0.2024 0.091 Uiso 1 calc R . .
H45B H 0.3741 0.3924 0.2279 0.091 Uiso 1 calc R . .
O51 O 0.5605(9) 0.9297(7) -0.03255(19) 0.0340(18) Uani 0.50 d PD . .
C52 C 0.577(2) 0.8979(12) 0.0075(2) 0.033(4) Uani 0.50 d PD . .
H52A H 0.6949 0.8743 0.0158 0.039 Uiso 0.50 calc PR . .
H52B H 0.4993 0.8308 0.0127 0.039 Uiso 0.50 calc PR . .
C53 C 0.526(3) 1.0135(16) 0.0273(4) 0.092(9) Uani 0.50 d PD . .
H53A H 0.4527 0.9949 0.0478 0.110 Uiso 0.50 calc PR . .
H53B H 0.6287 1.0566 0.0382 0.110 Uiso 0.50 calc PR . .
C54 C 0.430(3) 1.0895(18) -0.0035(5) 0.140(15) Uani 0.50 d PD . .
H54A H 0.4939 1.1637 -0.0085 0.169 Uiso 0.50 calc PR . .
H54B H 0.3159 1.1119 0.0040 0.169 Uiso 0.50 calc PR . .
C55 C 0.4162(17) 1.0072(12) -0.0382(3) 0.033(3) Uani 0.50 d PD . .
H55A H 0.3091 0.9605 -0.0396 0.040 Uiso 0.50 calc PR . .
H55B H 0.4204 1.0545 -0.0618 0.040 Uiso 0.50 calc PR . .

loop_
_atom_site_aniso_label
_atom_site_aniso_U_11
_atom_site_aniso_U_22
_atom_site_aniso_U_33
_atom_site_aniso_U_23
_atom_site_aniso_U_13
_atom_site_aniso_U_12
Yb 0.03297(11) 0.03351(11) 0.02481(10) -0.00596(9) -0.00046(7) 0.00474(9)
I 0.0792(3) 0.0510(2) 0.03270(18) -0.00975(15) 0.00464(17) 0.0256(2)
C1 0.029(2) 0.031(2) 0.024(2) -0.0003(17) 0.0010(17) 0.0041(18)
C2 0.030(2) 0.031(2) 0.026(2) 0.0003(18) 0.0020(17) 0.0046(19)
C3 0.043(3) 0.038(3) 0.026(2) -0.001(2) 0.000(2) 0.006(2)
C4 0.038(3) 0.045(3) 0.034(3) -0.012(2) -0.008(2) 0.004(2)
C5 0.032(2) 0.032(2) 0.041(3) -0.006(2) 0.004(2) 0.000(2)
C6 0.029(2) 0.031(2) 0.028(2) -0.0029(19) 0.0026(17) 0.0051(19)
C7 0.027(2) 0.032(2) 0.032(2) 0.0042(19) -0.0014(18) 0.0043(19)
C8 0.036(3) 0.034(3) 0.038(3) -0.001(2) -0.001(2) 0.002(2)
C9 0.050(3) 0.036(3) 0.055(3) -0.003(3) -0.007(3) -0.003(2)
C10 0.055(4) 0.043(3) 0.071(4) 0.011(3) 0.000(3) -0.016(3)
C11 0.048(3) 0.056(4) 0.052(3) 0.012(3) 0.011(3) -0.008(3)
C12 0.035(3) 0.052(3) 0.040(3) 0.004(2) 0.005(2) 0.003(2)
C13 0.027(2) 0.036(3) 0.037(2) 0.005(2) 0.0034(19) 0.000(2)
C14 0.039(3) 0.032(3) 0.057(3) 0.006(2) 0.002(2) -0.005(2)
C15 0.041(3) 0.046(3) 0.066(4) 0.019(3) -0.002(3) -0.006(3)
C16 0.043(3) 0.071(4) 0.055(4) 0.027(3) 0.003(3) -0.006(3)
C17 0.039(3) 0.070(4) 0.039(3) 0.006(3) 0.010(2) -0.007(3)
C18 0.037(3) 0.045(3) 0.036(3) 0.001(2) 0.004(2) -0.001(2)
O21 0.048(2) 0.0372(19) 0.044(2) -0.0071(16) 0.0039(17) 0.0112(17)
C22 0.056(4) 0.058(4) 0.051(3) -0.008(3) 0.020(3) 0.013(3)
C23 0.055(4) 0.066(4) 0.072(5) -0.031(4) 0.024(3) -0.010(3)
C24 0.061(4) 0.039(3) 0.092(5) -0.017(3) 0.001(4) 0.012(3)
C25 0.062(4) 0.040(3) 0.066(4) -0.008(3) -0.018(3) 0.009(3)
O31 0.044(2) 0.051(2) 0.059(2) -0.006(2) 0.0045(18) -0.0075(19)
C32 0.077(6) 0.108(7) 0.139(9) -0.077(6) 0.024(6) -0.045(5)
C33 0.058(4) 0.048(4) 0.140(8) 0.005(5) -0.013(5) -0.010(4)
C341 0.057(12) 0.074(12) 0.136(19) 0.025(12) 0.038(12) 0.013(9)
C342 0.033(8) 0.081(13) 0.118(16) 0.039(11) 0.016(8) 0.012(8)
C35 0.073(5) 0.066(5) 0.079(5) 0.001(4) 0.031(4) -0.004(4)
O41 0.055(2) 0.061(3) 0.0317(18) -0.0059(18) -0.0052(16) 0.014(2)
C42 0.075(4) 0.060(4) 0.035(3) 0.001(3) 0.001(3) 0.000(3)
C43 0.114(7) 0.097(6) 0.039(3) -0.018(4) -0.004(4) -0.007(5)
C44 0.094(6) 0.097(7) 0.075(5) -0.024(5) -0.026(5) -0.008(5)
C45 0.050(4) 0.111(7) 0.063(4) -0.007(4) -0.011(3) 0.021(4)
O51 0.030(4) 0.039(4) 0.035(4) -0.014(3) 0.017(3) 0.005(3)
C52 0.044(10) 0.027(7) 0.025(5) 0.002(5) -0.006(5) 0.007(6)
C53 0.14(3) 0.084(17) 0.048(12) 0.010(11) 0.016(15) -0.048(18)
C54 0.058(18) 0.075(19) 0.29(4) -0.07(2) 0.04(2) -0.003(14)
C55 0.041(6) 0.024(5) 0.034(7) 0.003(5) -0.002(5) -0.004(4)

loop_
_atom_type_symbol
_atom_type_description
_atom_type_scat_dispersion_real
_atom_type_scat_dispersion_imag
_atom_type_scat_source
C C 0.0033 0.0016 'International Tables Vol C Tables 4.2.6.8 and 6.1.1.4'
H H 0.0000 0.0000 'International Tables Vol C Tables 4.2.6.8 and 6.1.1.4'
O O 0.0106 0.0060 'International Tables Vol C Tables 4.2.6.8 and 6.1.1.4'
I I -0.4742 1.8119 'International Tables Vol C Tables 4.2.6.8 and 6.1.1.4'
Yb Yb -0.3850 5.5486 'International Tables Vol C Tables 4.2.6.8 and 6.1.1.4'

loop_
_geom_angle_atom_site_label_1
_geom_angle_atom_site_label_2
_geom_angle_atom_site_label_3
_geom_angle
O31 Yb O21 84.45(13)
O31 Yb O41 95.53(14)
O21 Yb O41 79.92(12)
O31 Yb C1 113.50(15)
O21 Yb C1 84.92(13)
O41 Yb C1 145.70(15)
O31 Yb C18 173.65(14)
O21 Yb C18 89.63(14)
O41 Yb C18 85.68(14)
C1 Yb C18 63.51(14)
O31 Yb I 96.21(10)
O21 Yb I 166.86(9)
O41 Yb I 86.95(9)
C1 Yb I 106.66(10)
C18 Yb I 90.08(10)
C6 C1 C2 114.9(4)
C6 C1 Yb 116.5(3)
C2 C1 Yb 126.5(3)
C3 C2 C1 122.1(4)
C3 C2 C7 117.4(4)
C1 C2 C7 120.5(4)
C4 C3 C2 120.5(5)
C3 C4 C5 120.0(4)
C4 C5 C6 119.2(5)
C5 C6 C1 123.3(4)
C5 C6 C13 117.5(4)
C1 C6 C13 119.2(4)
C12 C7 C8 116.7(5)
C12 C7 C2 121.9(5)
C8 C7 C2 121.5(4)
C9 C8 C7 121.4(5)
C10 C9 C8 120.8(6)
C9 C10 C11 119.1(6)
C10 C11 C12 120.8(5)
C11 C12 C7 121.2(5)
C18 C13 C14 117.1(5)
C18 C13 C6 120.6(4)
C14 C13 C6 122.3(5)
C15 C14 C13 121.7(6)
C14 C15 C16 119.6(6)
C17 C16 C15 120.1(6)
C16 C17 C18 119.9(6)
C13 C18 C17 121.6(5)
C13 C18 Yb 91.2(3)
C17 C18 Yb 118.2(4)
C25 O21 C22 108.3(4)
C25 O21 Yb 127.5(3)
C22 O21 Yb 122.3(3)
O21 C22 C23 104.3(5)
C22 C23 C24 102.9(5)
C25 C24 C23 104.6(5)
O21 C25 C24 107.8(5)
C35 O31 C32 107.1(5)
C35 O31 Yb 124.9(4)
C32 O31 Yb 126.9(4)
O31 C32 C33 106.7(7)
C341 C33 C32 102.3(9)
C341 C33 C342 26.5(9)
C32 C33 C342 106.8(8)
C35 C341 C33 106.0(10)
C35 C342 C33 103.6(10)
O31 C35 C341 108.5(9)
O31 C35 C342 109.2(8)
C341 C35 C342 27.3(9)
C45 O41 C42 105.8(5)
C45 O41 Yb 121.2(4)
C42 O41 Yb 127.2(4)
O41 C42 C43 105.5(6)
C44 C43 C42 104.9(6)
C43 C44 C45 106.7(7)
O41 C45 C44 104.9(6)
C55 O51 C52 106.8(8)
O51 C52 C53 103.7(8)
C54 C53 C52 105.6(8)
C53 C54 C55 104.0(9)
O51 C55 C54 104.1(9)

loop_
_geom_bond_atom_site_label_1
_geom_bond_atom_site_label_2
_geom_bond_distance
Yb O31 2.377(4)
Yb O21 2.424(3)
Yb O41 2.463(4)
Yb C1 2.529(4)
Yb C18 3.104(5)
Yb I 3.1148(5)
C1 C6 1.409(7)
C1 C2 1.418(6)
C2 C3 1.407(6)
C2 C7 1.482(6)
C3 C4 1.379(8)
C4 C5 1.383(7)
C5 C6 1.409(6)
C6 C13 1.492(6)
C7 C12 1.396(7)
C7 C8 1.407(7)
C8 C9 1.376(7)
C9 C10 1.372(9)
C10 C11 1.377(9)
C11 C12 1.383(8)
C13 C18 1.397(7)
C13 C14 1.405(7)
C14 C15 1.392(8)
C15 C16 1.394(9)
C16 C17 1.375(9)
C17 C18 1.404(7)
O21 C25 1.434(6)
O21 C22 1.457(6)
C22 C23 1.513(8)
C23 C24 1.527(10)
C24 C25 1.510(8)
O31 C35 1.424(8)
O31 C32 1.445(8)
C32 C33 1.493(12)
C33 C341 1.474(16)
C33 C342 1.513(17)
C341 C35 1.443(14)
C342 C35 1.453(15)
O41 C45 1.435(8)
O41 C42 1.446(7)
C42 C43 1.519(9)
C43 C44 1.474(12)
C44 C45 1.487(11)
O51 C55 1.428(10)
O51 C52 1.460(9)
C52 C53 1.532(12)
C53 C54 1.532(13)
C54 C55 1.531(12)
